data_7135005
loop_
_publ_author_name
'Yao, Nian-Tao'
'Jiang, Jiao-Jiao'
'Qian, Bing-Yuan'
'Sun, Hui-Ying'
'Yi, Cheng'
'Zhao, Liang'

_publ_section_title
;
 Large dielectric modulation triggered by spin crossover in polar
 Hofmann-type polymers.
;
_journal_issue 85
_journal_name_full 'Chemical communications (Cambridge, England)'
_journal_page_first 16640
_journal_page_last 16643
_journal_paper_doi 10.1039/d5cc03352g
_journal_volume 61
_journal_year 2025
_chemical_formula_moiety '0.25(C104 H80 Ag4 Fe4 N40), 2(C3 H7 N O), Cl O4'
_chemical_formula_sum 'C32 H34 Ag Cl Fe N12 O6'
_chemical_formula_weight 881.88
_space_group_crystal_system monoclinic
_space_group_IT_number 15
_space_group_name_Hall '-C 2yc'
_space_group_name_H-M_alt 'C 1 2/c 1'
_atom_sites_solution_hydrogens geom
_atom_sites_solution_primary dual
_audit_creation_date 2024-06-28
_audit_creation_method
;
Olex2 1.3
(compiled Nov 21 2019 18:26:39 for OlexSys, GUI svn.r6003)
;
_audit_update_record
;
2025-06-06 deposited with the CCDC.	2025-09-23 downloaded from the CCDC.
;
_cell_angle_alpha 90
_cell_angle_beta 95.291(2)
_cell_angle_gamma 90
_cell_formula_units_Z 4
_cell_length_a 13.4233(19)
_cell_length_b 16.051(2)
_cell_length_c 17.725(3)
_cell_measurement_reflns_used 2690
_cell_measurement_temperature 295.01
_cell_measurement_theta_max 27.445
_cell_measurement_theta_min 2.241
_cell_volume 3802.7(10)
_computing_cell_refinement 'SAINT V8.32B (?, 2016)'
_computing_data_reduction 'SAINT V8.32B (?, 2016)'
_computing_molecular_graphics 'Olex2 1.3 (Dolomanov et al., 2009)'
_computing_publication_material 'Olex2 1.3 (Dolomanov et al., 2009)'
_computing_structure_refinement 'SHELXL 2016/6 (Sheldrick, 2015)'
_computing_structure_solution 'ShelXT (Sheldrick, 2015)'
_diffrn_ambient_temperature 295.01
_diffrn_measured_fraction_theta_full 1.000
_diffrn_measured_fraction_theta_max 0.995
_diffrn_measurement_device_type 'CCD area detector'
_diffrn_measurement_method 'phi and omega scans'
_diffrn_radiation_monochromator graphite
_diffrn_radiation_type MoK\a
_diffrn_radiation_wavelength 0.71073
_diffrn_reflns_av_R_equivalents 0.0299
_diffrn_reflns_av_unetI/netI 0.0348
_diffrn_reflns_Laue_measured_fraction_full 1.000
_diffrn_reflns_Laue_measured_fraction_max 0.995
_diffrn_reflns_limit_h_max 17
_diffrn_reflns_limit_h_min -16
_diffrn_reflns_limit_k_max 11
_diffrn_reflns_limit_k_min -20
_diffrn_reflns_limit_l_max 23
_diffrn_reflns_limit_l_min -22
_diffrn_reflns_number 12259
_diffrn_reflns_point_group_measured_fraction_full 1.000
_diffrn_reflns_point_group_measured_fraction_max 0.995
_diffrn_reflns_theta_full 25.242
_diffrn_reflns_theta_max 27.549
_diffrn_reflns_theta_min 1.983
_diffrn_source_current 30.0
_diffrn_source_power 1.35
_diffrn_source_voltage 45.0
_exptl_absorpt_coefficient_mu 1.025
_exptl_absorpt_correction_T_max 0.7456
_exptl_absorpt_correction_T_min 0.6096
_exptl_absorpt_correction_type multi-scan
_exptl_absorpt_process_details
'SADABS-2014/3 (Bruker,2014/3) was used for absorption correction. wR2(int) was 0.0763 before and 0.0373 after correction. The Ratio of minimum to maximum transmission is 0.9182. The \l/2 correction factor is 0.00150.'
_exptl_crystal_colour 'clear reddish red'
_exptl_crystal_colour_lustre clear
_exptl_crystal_colour_modifier reddish
_exptl_crystal_colour_primary red
_exptl_crystal_density_diffrn 1.540
_exptl_crystal_description block
_exptl_crystal_F_000 1792
_exptl_crystal_size_max 0.3
_exptl_crystal_size_mid 0.2
_exptl_crystal_size_min 0.15
_refine_diff_density_max 0.843
_refine_diff_density_min -1.133
_refine_diff_density_rms 0.078
_refine_ls_extinction_method none
_refine_ls_goodness_of_fit_ref 1.061
_refine_ls_hydrogen_treatment constr
_refine_ls_matrix_type full
_refine_ls_number_parameters 244
_refine_ls_number_reflns 4381
_refine_ls_number_restraints 168
_refine_ls_restrained_S_all 1.113
_refine_ls_R_factor_all 0.0843
_refine_ls_R_factor_gt 0.0511
_refine_ls_shift/su_max 0.001
_refine_ls_shift/su_mean 0.000
_refine_ls_structure_factor_coef Fsqd
_refine_ls_weighting_details 'w=1/[\s^2^(Fo^2^)+(0.0918P)^2^+3.8160P] where P=(Fo^2^+2Fc^2^)/3'
_refine_ls_weighting_scheme calc
_refine_ls_wR_factor_gt 0.1577
_refine_ls_wR_factor_ref 0.1795
_reflns_Friedel_coverage 0.000
_reflns_number_gt 2732
_reflns_number_total 4381
_reflns_threshold_expression 'I > 2\s(I)'
_cod_data_source_file d5cc03352g2.cif
_cod_data_source_block 1
_cod_depositor_comments 'Adding full bibliography for 7135005--7135008.cif.'
_cod_original_cell_volume 3802.9(9)
_cod_database_code 7135005
_shelx_shelxl_version_number 2016/6
_shelx_space_group_comment
;
The symmetry employed for this shelxl refinement is uniquely defined
by the following loop, which should always be used as a source of
symmetry information in preference to the above space-group names.
They are only intended as comments.
;
_olex2_refinement_description
;
1. Fixed Uiso
 At 1.2 times of:
  All C(H) groups
 At 1.5 times of:
  All C(H,H,H) groups
2. Uiso/Uaniso restraints and constraints
All non-hydrogen atoms restrained to be isotropic: with sigma of 0.01 and sigma
for terminal atoms of 0.02
3.a Aromatic/amide H refined with riding coordinates:
 C13(H13), C10(H10), C4(H4), C2(H2), C3(H3), C6(H6), C11(H11), C12(H12),
 C8(H8), C7(H7), C16(H16)
3.b Idealised Me refined as rotating group:
 C15(H15a,H15b,H15c), C14(H14a,H14b,H14c)
;
_olex2_submission_special_instructions 'No special instructions were received'

loop_
_space_group_symop_operation_xyz
'x, y, z'
'-x, y, -z+1/2'
'x+1/2, y+1/2, z'
'-x+1/2, y+1/2, -z+1/2'
'-x, -y, -z'
'x, -y, z-1/2'
'-x+1/2, -y+1/2, -z'
'x+1/2, -y+1/2, z-1/2'

loop_
_atom_site_label
_atom_site_type_symbol
_atom_site_fract_x
_atom_site_fract_y
_atom_site_fract_z
_atom_site_U_iso_or_equiv
_atom_site_adp_type
_atom_site_occupancy
_atom_site_site_symmetry_order
_atom_site_calc_flag
_atom_site_refinement_flags_posn
_atom_site_refinement_flags_adp
_atom_site_refinement_flags_occupancy
_atom_site_disorder_assembly
_atom_site_disorder_group
Ag1 Ag 0.500000 0.73808(4) 0.750000 0.0773(3) Uani 1 2 d S T P . .
Fe1 Fe 0.250000 0.750000 0.500000 0.0417(2) Uani 1 2 d S T P . .
N2 N 0.2223(2) 0.61570(19) 0.48892(19) 0.0510(8) Uani 1 1 d . . . . .
N3 N 0.2132(3) 0.4835(2) 0.5179(2) 0.0522(8) Uani 1 1 d . . . . .
N5 N 0.6143(3) 0.2521(2) 0.55880(19) 0.0503(8) Uani 1 1 d . . . . .
N4 N 0.4598(3) 0.2691(2) 0.5877(2) 0.0508(8) Uani 1 1 d . . . . .
N1 N 0.3404(3) 0.7294(2) 0.6061(2) 0.0550(9) Uani 1 1 d . . . . .
C13 C 0.5290(3) 0.2899(2) 0.5405(2) 0.0475(9) Uani 1 1 d . . . . .
H13 H 0.517583 0.326572 0.499954 0.057 Uiso 1 1 calc R . . . .
C10 C 0.3358(3) 0.3762(2) 0.5547(2) 0.0485(9) Uani 1 1 d . . . . .
H10 H 0.385224 0.409992 0.537519 0.058 Uiso 1 1 calc R . . . .
C5 C 0.2379(3) 0.4028(2) 0.5507(2) 0.0505(9) Uani 1 1 d . . . . .
C4 C 0.2637(3) 0.5538(2) 0.5300(2) 0.0530(10) Uani 1 1 d . . . . .
H4 H 0.321053 0.559005 0.563320 0.064 Uiso 1 1 calc R . . . .
C2 C 0.1397(3) 0.5801(3) 0.4485(3) 0.0649(12) Uani 1 1 d . . . . .
H2 H 0.095318 0.608333 0.414103 0.078 Uiso 1 1 calc R . . . .
C9 C 0.3595(3) 0.2984(2) 0.5846(2) 0.0491(9) Uani 1 1 d . . . . .
C3 C 0.1330(3) 0.4992(3) 0.4659(3) 0.0666(12) Uani 1 1 d . . . . .
H3 H 0.084255 0.461641 0.446826 0.080 Uiso 1 1 calc R . . . .
C1 C 0.3960(4) 0.7323(3) 0.6573(3) 0.0603(11) Uani 1 1 d . . . . .
C6 C 0.1634(4) 0.3535(3) 0.5769(3) 0.0701(13) Uani 1 1 d . . . . .
H6 H 0.097734 0.372500 0.574669 0.084 Uiso 1 1 calc R . . . .
C11 C 0.5045(4) 0.2126(3) 0.6391(3) 0.0658(12) Uani 1 1 d . . . . .
H11 H 0.475337 0.185656 0.677914 0.079 Uiso 1 1 calc R . . . .
C12 C 0.5990(4) 0.2050(3) 0.6211(3) 0.0663(12) Uani 1 1 d . . . . .
H12 H 0.647551 0.172032 0.647325 0.080 Uiso 1 1 calc R . . . .
C8 C 0.2865(4) 0.2480(3) 0.6098(3) 0.0650(13) Uani 1 1 d . . . . .
H8 H 0.302611 0.195385 0.629266 0.078 Uiso 1 1 calc R . . . .
C7 C 0.1878(4) 0.2768(3) 0.6060(3) 0.0771(15) Uani 1 1 d . . . . .
H7 H 0.138344 0.243215 0.623403 0.093 Uiso 1 1 calc R . . . .
N6 N 0.1411(5) -0.0131(3) 0.6888(3) 0.1016(16) Uani 1 1 d . . . . .
C15 C 0.1979(8) -0.0872(6) 0.7112(5) 0.157(3) Uani 1 1 d . . . . .
H15A H 0.262069 -0.071352 0.735385 0.235 Uiso 1 1 calc GR . . . .
H15B H 0.206882 -0.120208 0.667242 0.235 Uiso 1 1 calc GR . . . .
H15C H 0.162369 -0.119010 0.745953 0.235 Uiso 1 1 calc GR . . . .
C14 C 0.1684(10) 0.0559(8) 0.7381(8) 0.252(7) Uani 1 1 d . . . . .
H14A H 0.186459 0.035619 0.788492 0.378 Uiso 1 1 calc GR . . . .
H14B H 0.112789 0.093348 0.738591 0.378 Uiso 1 1 calc GR . . . .
H14C H 0.224328 0.084667 0.720187 0.378 Uiso 1 1 calc GR . . . .
O1 O 0.0455(6) 0.0542(5) 0.5973(4) 0.214(4) Uani 1 1 d . . . . .
C16 C 0.0987(9) 0.0037(6) 0.6250(6) 0.156(4) Uani 1 1 d . . . . .
H16 H 0.114246 -0.035716 0.589486 0.187 Uiso 1 1 calc R . . . .
Cl1 Cl 0.500000 0.00565(12) 0.750000 0.0948(7) Uani 1 2 d S T P . .
O2 O 0.4178(4) 0.0564(3) 0.7243(3) 0.1239(16) Uani 1 1 d . . . . .
O3 O 0.5274(7) -0.0391(6) 0.6914(5) 0.287(5) Uani 1 1 d . . . . .

loop_
_atom_site_aniso_label
_atom_site_aniso_U_11
_atom_site_aniso_U_22
_atom_site_aniso_U_33
_atom_site_aniso_U_23
_atom_site_aniso_U_13
_atom_site_aniso_U_12
Ag1 0.0519(3) 0.1372(6) 0.0379(3) 0.000 -0.0213(2) 0.000
Fe1 0.0376(4) 0.0477(4) 0.0362(4) -0.0043(3) -0.0154(3) 0.0130(3)
N2 0.0474(17) 0.0449(18) 0.057(2) -0.0071(14) -0.0132(15) 0.0112(14)
N3 0.0470(18) 0.0485(19) 0.059(2) -0.0075(15) -0.0054(15) 0.0095(14)
N5 0.0479(19) 0.0546(19) 0.0470(18) 0.0039(14) -0.0025(15) 0.0126(14)
N4 0.0525(19) 0.0487(18) 0.051(2) 0.0075(14) 0.0053(16) 0.0092(14)
N1 0.0515(19) 0.067(2) 0.0421(18) -0.0001(15) -0.0199(15) 0.0122(16)
C13 0.049(2) 0.047(2) 0.047(2) 0.0042(17) -0.0001(17) 0.0124(16)
C10 0.048(2) 0.047(2) 0.051(2) 0.0011(17) 0.0082(17) 0.0025(16)
C5 0.048(2) 0.047(2) 0.056(2) -0.0048(18) 0.0059(17) 0.0074(17)
C4 0.049(2) 0.052(2) 0.054(2) -0.0081(18) -0.0124(18) 0.0110(17)
C2 0.052(2) 0.067(3) 0.071(3) -0.007(2) -0.022(2) 0.013(2)
C9 0.052(2) 0.047(2) 0.049(2) 0.0005(17) 0.0110(17) 0.0087(17)
C3 0.055(2) 0.059(3) 0.082(3) -0.010(2) -0.018(2) 0.005(2)
C1 0.052(2) 0.083(3) 0.042(2) -0.001(2) -0.0158(18) 0.006(2)
C6 0.053(2) 0.074(3) 0.086(3) -0.002(3) 0.018(2) 0.009(2)
C11 0.075(3) 0.066(3) 0.056(3) 0.018(2) 0.004(2) 0.019(2)
C12 0.068(3) 0.070(3) 0.059(3) 0.018(2) -0.003(2) 0.024(2)
C8 0.071(3) 0.057(3) 0.070(3) 0.009(2) 0.021(3) 0.006(2)
C7 0.064(3) 0.075(3) 0.097(4) 0.007(3) 0.031(3) -0.002(2)
N6 0.140(5) 0.085(3) 0.079(3) -0.010(3) 0.007(3) 0.012(3)
C15 0.200(9) 0.135(7) 0.136(7) 0.007(6) 0.016(6) 0.013(7)
C14 0.268(13) 0.199(11) 0.289(14) -0.112(10) 0.023(11) 0.021(10)
O1 0.244(8) 0.233(7) 0.174(6) 0.094(6) 0.070(5) 0.134(7)
C16 0.186(7) 0.169(7) 0.118(6) 0.010(6) 0.037(6) 0.045(6)
Cl1 0.1310(19) 0.0644(11) 0.0813(13) 0.000 -0.0327(12) 0.000
O2 0.122(4) 0.105(3) 0.141(4) 0.030(3) -0.009(3) 0.010(3)
O3 0.240(8) 0.330(9) 0.272(8) -0.228(8) -0.075(7) 0.099(7)

loop_
_atom_type_symbol
_atom_type_description
_atom_type_scat_dispersion_real
_atom_type_scat_dispersion_imag
_atom_type_scat_source
C C 0.0033 0.0016 'International Tables Vol C Tables 4.2.6.8 and 6.1.1.4'
H H 0.0000 0.0000 'International Tables Vol C Tables 4.2.6.8 and 6.1.1.4'
Ag Ag -0.8971 1.1015 'International Tables Vol C Tables 4.2.6.8 and 6.1.1.4'
Cl Cl 0.1484 0.1585 'International Tables Vol C Tables 4.2.6.8 and 6.1.1.4'
Fe Fe 0.3463 0.8444 'International Tables Vol C Tables 4.2.6.8 and 6.1.1.4'
N N 0.0061 0.0033 'International Tables Vol C Tables 4.2.6.8 and 6.1.1.4'
O O 0.0106 0.0060 'International Tables Vol C Tables 4.2.6.8 and 6.1.1.4'

loop_
_geom_angle_atom_site_label_1
_geom_angle_atom_site_label_2
_geom_angle_atom_site_label_3
_geom_angle
_geom_angle_site_symmetry_1
_geom_angle_site_symmetry_3
_geom_angle_publ_flag
C1 Ag1 C1 174.8(3) . 2_656 ?
N2 Fe1 N2 180.0 7_566 . ?
N5 Fe1 N2 85.17(12) 3_455 . ?
N5 Fe1 N2 94.83(12) 5_666 . ?
N5 Fe1 N2 94.83(12) 3_455 7_566 ?
N5 Fe1 N2 85.17(12) 5_666 7_566 ?
N5 Fe1 N5 180.0 5_666 3_455 ?
N1 Fe1 N2 90.28(13) . . ?
N1 Fe1 N2 90.28(13) 7_566 7_566 ?
N1 Fe1 N2 89.72(13) . 7_566 ?
N1 Fe1 N2 89.72(13) 7_566 . ?
N1 Fe1 N5 90.75(14) 7_566 5_666 ?
N1 Fe1 N5 90.75(14) . 3_455 ?
N1 Fe1 N5 89.25(14) 7_566 3_455 ?
N1 Fe1 N5 89.25(14) . 5_666 ?
N1 Fe1 N1 180.0 7_566 . ?
C4 N2 Fe1 129.0(3) . . ?
C4 N2 C2 104.5(3) . . ?
C2 N2 Fe1 124.9(3) . . ?
C4 N3 C5 127.0(3) . . ?
C4 N3 C3 108.1(3) . . ?
C3 N3 C5 124.8(4) . . ?
C13 N5 Fe1 129.7(3) . 3_545 ?
C13 N5 C12 105.3(4) . . ?
C12 N5 Fe1 124.8(3) . 3_545 ?
C13 N4 C9 126.6(3) . . ?
C13 N4 C11 106.8(4) . . ?
C11 N4 C9 126.5(4) . . ?
C1 N1 Fe1 166.8(4) . . ?
N5 C13 N4 111.5(3) . . ?
N5 C13 H13 124.2 . . ?
N4 C13 H13 124.2 . . ?
C5 C10 H10 120.5 . . ?
C9 C10 H10 120.5 . . ?
C9 C10 C5 119.0(4) . . ?
C10 C5 N3 118.8(4) . . ?
C10 C5 C6 121.2(4) . . ?
C6 C5 N3 119.9(4) . . ?
N2 C4 H4 124.2 . . ?
N3 C4 N2 111.6(3) . . ?
N3 C4 H4 124.2 . . ?
N2 C2 H2 124.8 . . ?
C3 C2 N2 110.4(4) . . ?
C3 C2 H2 124.8 . . ?
C10 C9 N4 119.8(4) . . ?
C10 C9 C8 120.7(4) . . ?
C8 C9 N4 119.5(4) . . ?
N3 C3 H3 127.3 . . ?
C2 C3 N3 105.5(4) . . ?
C2 C3 H3 127.3 . . ?
N1 C1 Ag1 178.9(5) . . ?
C5 C6 H6 120.5 . . ?
C5 C6 C7 119.1(4) . . ?
C7 C6 H6 120.5 . . ?
N4 C11 H11 127.3 . . ?
C12 C11 N4 105.4(4) . . ?
C12 C11 H11 127.3 . . ?
N5 C12 H12 124.6 . . ?
C11 C12 N5 110.9(4) . . ?
C11 C12 H12 124.6 . . ?
C9 C8 H8 120.4 . . ?
C9 C8 C7 119.3(4) . . ?
C7 C8 H8 120.4 . . ?
C6 C7 C8 120.7(5) . . ?
C6 C7 H7 119.6 . . ?
C8 C7 H7 119.6 . . ?
C15 N6 C14 111.6(8) . . ?
C16 N6 C15 127.6(7) . . ?
C16 N6 C14 117.0(8) . . ?
N6 C15 H15A 109.5 . . ?
N6 C15 H15B 109.5 . . ?
N6 C15 H15C 109.5 . . ?
H15A C15 H15B 109.5 . . ?
H15A C15 H15C 109.5 . . ?
H15B C15 H15C 109.5 . . ?
N6 C14 H14A 109.5 . . ?
N6 C14 H14B 109.5 . . ?
N6 C14 H14C 109.5 . . ?
H14A C14 H14B 109.5 . . ?
H14A C14 H14C 109.5 . . ?
H14B C14 H14C 109.5 . . ?
N6 C16 H16 110.8 . . ?
O1 C16 N6 138.4(10) . . ?
O1 C16 H16 110.8 . . ?
O2 Cl1 O2 109.6(4) 2_656 . ?
O3 Cl1 O2 107.2(5) . 2_656 ?
O3 Cl1 O2 108.7(4) . . ?
O3 Cl1 O2 107.2(5) 2_656 . ?
O3 Cl1 O2 108.8(4) 2_656 2_656 ?
O3 Cl1 O3 115.3(11) . 2_656 ?

loop_
_geom_bond_atom_site_label_1
_geom_bond_atom_site_label_2
_geom_bond_distance
_geom_bond_site_symmetry_2
_geom_bond_publ_flag
Ag1 C1 2.057(4) . ?
Ag1 C1 2.057(4) 2_656 ?
Fe1 N2 2.193(3) 7_566 ?
Fe1 N2 2.193(3) . ?
Fe1 N5 2.181(4) 3_455 ?
Fe1 N5 2.181(4) 5_666 ?
Fe1 N1 2.167(3) . ?
Fe1 N1 2.167(3) 7_566 ?
N2 C4 1.324(5) . ?
N2 C2 1.387(5) . ?
N3 C5 1.446(5) . ?
N3 C4 1.323(5) . ?
N3 C3 1.374(5) . ?
N5 C13 1.310(5) . ?
N5 C12 1.369(6) . ?
N4 C13 1.349(5) . ?
N4 C9 1.423(5) . ?
N4 C11 1.382(5) . ?
N1 C1 1.122(6) . ?
C13 H13 0.9300 . ?
C10 H10 0.9300 . ?
C10 C5 1.377(5) . ?
C10 C9 1.381(5) . ?
C5 C6 1.390(6) . ?
C4 H4 0.9300 . ?
C2 H2 0.9300 . ?
C2 C3 1.339(6) . ?
C9 C8 1.378(6) . ?
C3 H3 0.9300 . ?
C6 H6 0.9300 . ?
C6 C7 1.363(7) . ?
C11 H11 0.9300 . ?
C11 C12 1.341(7) . ?
C12 H12 0.9300 . ?
C8 H8 0.9300 . ?
C8 C7 1.398(7) . ?
C7 H7 0.9300 . ?
N6 C15 1.448(10) . ?
N6 C14 1.436(12) . ?
N6 C16 1.247(10) . ?
C15 H15A 0.9600 . ?
C15 H15B 0.9600 . ?
C15 H15C 0.9600 . ?
C14 H14A 0.9600 . ?
C14 H14B 0.9600 . ?
C14 H14C 0.9600 . ?
O1 C16 1.160(10) . ?
C16 H16 0.9300 . ?
Cl1 O2 1.413(5) . ?
Cl1 O2 1.413(5) 2_656 ?
Cl1 O3 1.342(7) 2_656 ?
Cl1 O3 1.342(7) . ?
